data_2019114
loop_
_publ_author_name
'Bacsa, John'
'Briones, John'

_publ_section_title
;
 Determination of the electron density in methyl
 (+-)-(1<i>S</i>,2<i>S</i>,3<i>R</i>)-2-methyl-1,3-diphenylcyclopropanecarboxylate
 using refinements with X-ray scattering factors from wavefunction
 calculations of the whole molecule
;
_journal_coeditor_code QS3027
_journal_issue 8
_journal_name_full 'Acta Crystallographica, Section C'
_journal_page_first 910
_journal_page_last 914
_journal_paper_doi 10.1107/S0108270113017496
_journal_volume 69
_journal_year 2013
_chemical_formula_iupac 'C18 H18 O2'
_chemical_formula_moiety 'C18 H18 O2'
_chemical_formula_sum 'C18 H18 O2'
_chemical_formula_weight 266.32
_chemical_name_common JFB1514
_chemical_name_systematic
;
Methyl 
(1<i>S</i>,2<i>S</i>,3<i>R</i>)-2-methyl-1,3-diphenylcyclopropane-1-carboxylate
;
_space_group_IT_number 14
_space_group_name_Hall '-P 2ybc'
_space_group_name_H-M_alt 'P 1 21/c 1'
_symmetry_cell_setting monoclinic
_symmetry_space_group_name_Hall '-P 2ybc'
_symmetry_space_group_name_H-M 'P 1 21/c 1'
_atom_sites_solution_hydrogens difmap
_atom_sites_solution_primary direct
_atom_sites_solution_secondary difmap
_cell_angle_alpha 90
_cell_angle_beta 102.869(2)
_cell_angle_gamma 90
_cell_formula_units_Z 4
_cell_length_a 16.9049(7)
_cell_length_b 7.4168(3)
_cell_length_c 11.7545(5)
_cell_measurement_reflns_used 9516
_cell_measurement_temperature 173.2(2)
_cell_measurement_theta_max 44.44
_cell_measurement_theta_min 2.470
_cell_volume 1436.76(10)
_computing_cell_refinement 'SAINT (Bruker, 2009)'
_computing_data_collection 'APEX2 (Bruker, 2011)'
_computing_data_reduction 'SAINT (Bruker, 2009)'
_computing_molecular_graphics
;
XD2006 (Volkov <i>et al.</i>, 2006), OLEX2 (Dolomanov <i>et al.</i>,
2009) and AIMAII (Keith, 2012)
;
_computing_publication_material 'XD2006 (Volkov <i>et al.</i>, 2006)'
_computing_structure_refinement 'XD2006 (Volkov <i>et al.</i>, 2006)'
_computing_structure_solution 'SHELXS97 (Sheldrick, 2008)'
_diffrn_ambient_temperature 173(2)
_diffrn_measured_fraction_theta_full 0.990
_diffrn_measured_fraction_theta_max 0.990
_diffrn_measurement_device 'Bruker APEXII area-detector'
_diffrn_measurement_method '\w scans with a narrow frame width'
_diffrn_radiation_monochromator graphite
_diffrn_radiation_type MoK\a
_diffrn_radiation_wavelength 0.71073
_diffrn_reflns_av_R_equivalents 0.0376
_diffrn_reflns_av_sigmaI/netI 0.0314
_diffrn_reflns_limit_h_max 32
_diffrn_reflns_limit_h_min -33
_diffrn_reflns_limit_k_max 14
_diffrn_reflns_limit_k_min 0
_diffrn_reflns_limit_l_max 23
_diffrn_reflns_limit_l_min 0
_diffrn_reflns_number 52859
_diffrn_reflns_theta_full 44.89
_diffrn_reflns_theta_max 44.89
_diffrn_source 'fine-focus sealed tube'
_diffrn_standards_decay_% 0
_diffrn_standards_interval_count 0
_diffrn_standards_interval_time 0
_diffrn_standards_number 0
_exptl_absorpt_coefficient_mu 0.078
_exptl_absorpt_correction_T_max 1.0000
_exptl_absorpt_correction_T_min 0.8289
_exptl_absorpt_correction_type empirical
_exptl_absorpt_process_details '(SADABS; Bruker, 2008)'
_exptl_crystal_colour colourless
_exptl_crystal_density_diffrn 1.231
_exptl_crystal_description plate
_exptl_crystal_F_000 568
_exptl_crystal_size_max 0.741
_exptl_crystal_size_mid 0.543
_exptl_crystal_size_min 0.262
_refine_diff_density_max 0.183
_refine_diff_density_min -0.342
_refine_diff_density_rms 0.039
_refine_ls_extinction_method none
_refine_ls_goodness_of_fit_ref 1.597
_refine_ls_hydrogen_treatment refall
_refine_ls_matrix_type full
_refine_ls_number_constraints 0
_refine_ls_number_parameters 199
_refine_ls_number_reflns 9819
_refine_ls_number_restraints 0
_refine_ls_R_factor_all 0.053
_refine_ls_R_factor_gt 0.030
_refine_ls_shift/su_max 0.001
_refine_ls_structure_factor_coef F
_refine_ls_weighting_details 'calc w1 = 1/[s^2^(Fo)]'
_refine_ls_weighting_scheme calc
_refine_ls_wR_factor_ref 0.027
_reflns_number_gt 9819
_reflns_number_total 11659
_reflns_threshold_expression I>3\s(I)
_cod_data_source_file qs3027.cif
_cod_data_source_block I
_cod_original_sg_symbol_H-M 'P 21/c'
_cod_database_code 2019114
_cod_database_fobs_code 2019114
_publcif_datablock.id {ae4cd78c-cb6a-445b-8c6a-e888a5bb27dd}

_publcif_info_exptl_table_max_cols 4
_publcif_info_exptl_table_use_headnotes n

loop_
_space_group_symop_id
_space_group_symop_operation_xyz
1 +x,+y,+z
2 -x,1/2+y,1/2-z
3 -x,-y,-z
4 +x,1/2-y,1/2+z

loop_
_atom_local_axes_atom_label
_atom_local_axes_atom0
_atom_local_axes_ax1
_atom_local_axes_atom1
_atom_local_axes_atom2
_atom_local_axes_ax2
O1 C1 Z O1 C18 Y
O2 C1 Z O2 O1 Y
C3 H3 Z C3 C4 Y
C12 C17 Z C12 C13 Y
C4 H4 Z C4 C5 Y
C13 H13 Z C13 C14 Y
C6 H6 Z C6 C7 Y
C2 C1 Z C2 C12 Y
C17 H17 Z C17 C12 Y
C14 H14 Z C14 C15 Y
C5 C6 Z C5 C10 Y
C10 H10 Z C10 C9 Y
C7 H7 Z C7 C8 Y
C15 H15 Z C15 C14 Y
C1 O2 Z C1 O1 Y
C16 H16 Z C16 C15 Y
C9 H9 Z C9 C8 Y
C11 H11B Z C11 H11C Y
C8 H8 Z C8 C9 Y
C18 H18B Z C18 H18A Y
H4 C4 Z H4 C5 Y
H3 C3 Z H3 C2 Y
H17 C17 Z H17 C12 Y
H13 C13 Z H13 C14 Y
H10 C10 Z H10 C5 Y
H6 C6 Z H6 C7 Y
H16 C16 Z H16 C15 Y
H7 C7 Z H7 C8 Y
H15 C15 Z H15 C14 Y
H14 C14 Z H14 C15 Y
H11A C11 Z H11A H11B Y
H11B C11 Z H11B H11A Y
H9 C9 Z H9 C10 Y
H8 C8 Z H8 C7 Y
H11C C11 Z H11C H11B Y
H18A C18 Z H18A H18B Y
H18B C18 Z H18B H18A Y
H18C C18 Z H18C H18A Y

loop_
_atom_rho_multipole_atom_label
_atom_rho_multipole_coeff_Pv
_atom_rho_multipole_coeff_P00
_atom_rho_multipole_coeff_P11
_atom_rho_multipole_coeff_P1-1
_atom_rho_multipole_coeff_P10
_atom_rho_multipole_coeff_P20
_atom_rho_multipole_coeff_P21
_atom_rho_multipole_coeff_P2-1
_atom_rho_multipole_coeff_P22
_atom_rho_multipole_coeff_P2-2
_atom_rho_multipole_coeff_P30
_atom_rho_multipole_coeff_P31
_atom_rho_multipole_coeff_P3-1
_atom_rho_multipole_coeff_P32
_atom_rho_multipole_coeff_P3-2
_atom_rho_multipole_coeff_P33
_atom_rho_multipole_coeff_P3-3
_atom_rho_multipole_coeff_P40
_atom_rho_multipole_coeff_P41
_atom_rho_multipole_coeff_P4-1
_atom_rho_multipole_coeff_P42
_atom_rho_multipole_coeff_P4-2
_atom_rho_multipole_coeff_P43
_atom_rho_multipole_coeff_P4-3
_atom_rho_multipole_coeff_P44
_atom_rho_multipole_coeff_P4-4
_atom_rho_multipole_kappa
_atom_rho_multipole_kappa_prime0
_atom_rho_multipole_kappa_prime1
_atom_rho_multipole_kappa_prime2
_atom_rho_multipole_kappa_prime3
_atom_rho_multipole_kappa_prime4
_atom_rho_multipole_radial_slater_n0
_atom_rho_multipole_radial_slater_zeta0
_atom_rho_multipole_radial_slater_n1
_atom_rho_multipole_radial_slater_zeta1
_atom_rho_multipole_radial_slater_n2
_atom_rho_multipole_radial_slater_zeta2
_atom_rho_multipole_radial_slater_n3
_atom_rho_multipole_radial_slater_zeta3
_atom_rho_multipole_radial_slater_n4
_atom_rho_multipole_radial_slater_zeta4
O1 6.53(4) 0 0.087(11) -0.091(9) -0.005(10) -0.046(11) -0.039(11) 0.004(10) -0.008(10) 0.008(10) 0.035(8) -0.028(7) 0.004(7) 0.076(7) -0.002(7) 0.012(7) -0.055(7) 0.014(10) -0.009(9) -0.000(9) 0.006(9) -0.004(9) -0.013(9) -0.000(8) 0.007(9) -0.015(9) 0.995(3) 1 1 1 1 1 2 4.466 2 4.466 2 4.466 3 4.466 4 4.466
O2 6.48(4) 0 0.034(13) -0.003(10) -0.013(14) 0.003(15) 0.015(13) -0.045(10) -0.114(12) -0.043(11) -0.007(9) 0.041(9) -0.008(7) 0.038(8) 0.019(8) -0.003(7) -0.004(7) 0.007(11) 0.027(11) 0.007(8) 0.013(10) -0.017(10) 0.004(9) 0.029(9) -0.016(9) -0.006(9) 0.998(3) 1 1 1 1 1 2 4.466 2 4.466 2 4.466 3 4.466 4 4.466
C3 4.09(5) 0 0.004(11) 0.021(12) 0.023(13) 0.075(12) -0.040(9) 0.030(11) -0.059(10) -0.037(10) 0.219(12) 0.035(10) -0.029(11) 0.017(10) 0.030(10) -0.121(10) -0.005(10) 0.053(15) -0.012(13) 0.015(16) 0.021(13) 0.007(13) 0.032(13) -0.014(13) 0.040(13) -0.011(12) 1.044(5) 1 1 1 1 1 2 3.1762 2 3.1762 2 3.1762 3 3.1762 4 3.1762
C12 4.1122 0 0.0113 0.0392 0.0247 0.1115 0.0032 -0.0286 -0.1583 0.0176 0.1755 0.0033 -0.0167 0.1444 0.0133 -0.0055 0.0142 -0.0135 -0.0119 0.0065 -0.0017 0.0082 -0.0082 -0.0014 0.0029 -0.001 1.042(3) 1 1 1 1 1 2 3.1762 2 3.1762 2 3.1762 3 3.1762 4 3.1762
C4 4.28(5) 0 -0.028(10) -0.010(12) 0.024(12) 0.034(12) 0.028(9) -0.014(10) -0.089(9) 0.006(10) 0.219(12) -0.041(10) 0.023(10) 0.049(10) -0.007(10) -0.010(10) -0.109(10) 0.032(13) -0.055(13) -0.017(14) 0.013(12) 0.010(12) -0.018(12) 0.012(12) 0.005(12) -0.016(12) 1.030(5) 1 1 1 1 1 2 3.1762 2 3.1762 2 3.1762 3 3.1762 4 3.1762
C13 3.980(18) 0 0.000(3) 0.008(3) -0.067(5) 0.062(4) 0.011(3) -0.002(3) -0.172(3) 0.003(4) 0.188(4) 0.002(3) 0.010(3) 0.110(3) 0.004(4) -0.003(2) -0.002(3) 0.011(4) -0.006(4) 0.002(4) 0.005(3) 0.005(6) 0.003(3) 0.006(3) -0.009(3) 0.003(5) 1.055(3) 1 1 1 1 1 2 3.1762 2 3.1762 2 3.1762 3 3.1762 4 3.1762
C6 3.9802 0 0.0001 0.008 -0.0672 0.0624 0.0106 -0.0019 -0.1723 0.0031 0.188 0.0023 0.0097 0.1096 0.0035 -0.0027 -0.0024 0.0111 -0.0064 0.002 0.005 0.005 0.0029 0.0062 -0.0091 0.0033 1.055(3) 1 1 1 1 1 2 3.1762 2 3.1762 2 3.1762 3 3.1762 4 3.1762
C2 4.17(5) 0 -0.005(11) -0.013(11) -0.015(11) 0.021(10) 0.004(10) -0.033(10) 0.005(9) 0.000(10) 0.185(11) -0.019(10) 0.009(10) 0.072(10) -0.002(10) -0.012(10) -0.121(9) 0.018(14) 0.003(12) -0.010(13) 0.014(13) -0.005(14) -0.005(13) 0.046(12) 0.013(11) -0.001(12) 1.043(4) 1 1 1 1 1 2 3.1762 2 3.1762 2 3.1762 3 3.1762 4 3.1762
C17 3.9802 0 0.0001 0.008 -0.0672 0.0624 0.0106 -0.0019 -0.1723 0.0031 0.188 0.0023 0.0097 0.1096 0.0035 -0.0027 -0.0024 0.0111 -0.0064 0.002 0.005 0.005 0.0029 0.0062 -0.0091 0.0033 1.055(3) 1 1 1 1 1 2 3.1762 2 3.1762 2 3.1762 3 3.1762 4 3.1762
C14 3.9802 0 0.0001 0.008 -0.0672 0.0624 0.0106 -0.0019 -0.1723 0.0031 0.188 0.0023 0.0097 0.1096 0.0035 -0.0027 -0.0024 0.0111 -0.0064 0.002 0.005 0.005 0.0029 0.0062 -0.0091 0.0033 1.055(3) 1 1 1 1 1 2 3.1762 2 3.1762 2 3.1762 3 3.1762 4 3.1762
C5 4.11(3) 0 0.011(6) 0.039(7) 0.025(7) 0.112(6) 0.003(6) -0.029(7) -0.158(6) 0.018(6) 0.176(7) 0.003(6) -0.017(6) 0.144(6) 0.013(6) -0.006(6) 0.014(6) -0.014(8) -0.012(7) 0.007(8) -0.002(8) 0.008(9) -0.008(8) -0.001(8) 0.003(7) -0.001(7) 1.042(3) 1 1 1 1 1 2 3.1762 2 3.1762 2 3.1762 3 3.1762 4 3.1762
C10 3.9802 0 0.0001 0.008 -0.0672 0.0624 0.0106 -0.0019 -0.1723 0.0031 0.188 0.0023 0.0097 0.1096 0.0035 -0.0027 -0.0024 0.0111 -0.0064 0.002 0.005 0.005 0.0029 0.0062 -0.0091 0.0033 1.055(3) 1 1 1 1 1 2 3.1762 2 3.1762 2 3.1762 3 3.1762 4 3.1762
C7 3.9802 0 0.0001 0.008 -0.0672 0.0624 0.0106 -0.0019 -0.1723 0.0031 0.188 0.0023 0.0097 0.1096 0.0035 -0.0027 -0.0024 0.0111 -0.0064 0.002 0.005 0.005 0.0029 0.0062 -0.0091 0.0033 1.055(3) 1 1 1 1 1 2 3.1762 2 3.1762 2 3.1762 3 3.1762 4 3.1762
C15 3.9802 0 0.0001 0.008 -0.0672 0.0624 0.0106 -0.0019 -0.1723 0.0031 0.188 0.0023 0.0097 0.1096 0.0035 -0.0027 -0.0024 0.0111 -0.0064 0.002 0.005 0.005 0.0029 0.0062 -0.0091 0.0033 1.055(3) 1 1 1 1 1 2 3.1762 2 3.1762 2 3.1762 3 3.1762 4 3.1762
C1 3.89(5) 0 0.035(11) -0.055(11) 0.071(15) 0.173(15) -0.000(11) 0.067(11) -0.149(11) 0.036(10) 0.230(15) 0.030(12) -0.037(12) 0.168(12) 0.011(11) -0.003(9) -0.026(10) 0.002(17) 0.033(14) 0.070(16) 0.005(16) 0.006(15) 0.009(13) -0.003(13) 0.001(11) 0.003(11) 1.053(5) 1 1 1 1 1 2 3.1762 2 3.1762 2 3.1762 3 3.1762 4 3.1762
C16 3.9802 0 0.0001 0.008 -0.0672 0.0624 0.0106 -0.0019 -0.1723 0.0031 0.188 0.0023 0.0097 0.1096 0.0035 -0.0027 -0.0024 0.0111 -0.0064 0.002 0.005 0.005 0.0029 0.0062 -0.0091 0.0033 1.055(3) 1 1 1 1 1 2 3.1762 2 3.1762 2 3.1762 3 3.1762 4 3.1762
C9 3.9802 0 0.0001 0.008 -0.0672 0.0624 0.0106 -0.0019 -0.1723 0.0031 0.188 0.0023 0.0097 0.1096 0.0035 -0.0027 -0.0024 0.0111 -0.0064 0.002 0.005 0.005 0.0029 0.0062 -0.0091 0.0033 1.055(3) 1 1 1 1 1 2 3.1762 2 3.1762 2 3.1762 3 3.1762 4 3.1762
C11 3.62(10) 0 -0.012(14) -0.038(13) -0.009(13) 0.007(13) 0.041(12) 0.009(12) 0.041(11) 0.010(12) 0.097(17) -0.009(13) 0.010(13) -0.045(11) -0.102(11) -0.029(12) -0.112(13) 0.003(17) -0.039(16) 0.007(15) -0.021(14) -0.021(13) 0.019(14) -0.016(15) -0.001(13) -0.017(13) 1.079(9) 1 1 1 1 1 2 3.1762 2 3.1762 2 3.1762 3 3.1762 4 3.1762
C8 3.9802 0 0.0001 0.008 -0.0672 0.0624 0.0106 -0.0019 -0.1723 0.0031 0.188 0.0023 0.0097 0.1096 0.0035 -0.0027 -0.0024 0.0111 -0.0064 0.002 0.005 0.005 0.0029 0.0062 -0.0091 0.0033 1.055(3) 1 1 1 1 1 2 3.1762 2 3.1762 2 3.1762 3 3.1762 4 3.1762
C18 3.53(9) 0 0.010(15) 0.110(15) -0.006(13) -0.025(14) -0.051(13) 0.011(13) -0.042(14) -0.032(15) 0.142(17) 0.119(14) -0.024(14) -0.031(13) -0.098(13) 0.009(15) -0.060(16) -0.036(18) -0.023(16) 0.033(16) 0.013(14) -0.055(15) -0.016(16) 0.006(17) 0.003(17) -0.001(16) 1.079(9) 1 1 1 1 1 2 3.1762 2 3.1762 2 3.1762 3 3.1762 4 3.1762
H4 1.15(3) 0 0 -0.00(2) 0 0 0 0 0 0 0 0 0 0 0 0 0 0 0 0 0 0 0 0 0 0 1 1 1 1 1 1 0 2 1 2 2 2 3 2 4 2
H3 1.1516 0 0 -0.0044 0 0 0 0 0 0 0 0 0 0 0 0 0 0 0 0 0 0 0 0 0 0 1 1 1 1 1 1 0 2 1 2 2 2 3 2 4 2
H17 1.2532 0 0 0.0131 0 0 0 0 0 0 0 0 0 0 0 0 0 0 0 0 0 0 0 0 0 0 1 1 1 1 1 1 0 2 1 2 2 2 3 2 4 2
H13 1.253(14) 0 0 0.013(10) 0 0 0 0 0 0 0 0 0 0 0 0 0 0 0 0 0 0 0 0 0 0 1 1 1 1 1 1 0 2 1 2 2 2 3 2 4 2
H10 1.2532 0 0 0.0131 0 0 0 0 0 0 0 0 0 0 0 0 0 0 0 0 0 0 0 0 0 0 1 1 1 1 1 1 0 2 1 2 2 2 3 2 4 2
H6 1.2532 0 0 0.0131 0 0 0 0 0 0 0 0 0 0 0 0 0 0 0 0 0 0 0 0 0 0 1 1 1 1 1 1 0 2 1 2 2 2 3 2 4 2
H16 1.2532 0 0 0.0131 0 0 0 0 0 0 0 0 0 0 0 0 0 0 0 0 0 0 0 0 0 0 1 1 1 1 1 1 0 2 1 2 2 2 3 2 4 2
H7 1.2532 0 0 0.0131 0 0 0 0 0 0 0 0 0 0 0 0 0 0 0 0 0 0 0 0 0 0 1 1 1 1 1 1 0 2 1 2 2 2 3 2 4 2
H15 1.2532 0 0 0.0131 0 0 0 0 0 0 0 0 0 0 0 0 0 0 0 0 0 0 0 0 0 0 1 1 1 1 1 1 0 2 1 2 2 2 3 2 4 2
H14 1.2532 0 0 0.0131 0 0 0 0 0 0 0 0 0 0 0 0 0 0 0 0 0 0 0 0 0 0 1 1 1 1 1 1 0 2 1 2 2 2 3 2 4 2
H11A 1.31(4) 0 0 0.04(2) 0 0 0 0 0 0 0 0 0 0 0 0 0 0 0 0 0 0 0 0 0 0 1 1 1 1 1 1 0 2 1 2 2 2 3 2 4 2
H11B 1.3055 0 0 0.0364 0 0 0 0 0 0 0 0 0 0 0 0 0 0 0 0 0 0 0 0 0 0 1 1 1 1 1 1 0 2 1 2 2 2 3 2 4 2
H9 1.2532 0 0 0.0131 0 0 0 0 0 0 0 0 0 0 0 0 0 0 0 0 0 0 0 0 0 0 1 1 1 1 1 1 0 2 1 2 2 2 3 2 4 2
H8 1.2532 0 0 0.0131 0 0 0 0 0 0 0 0 0 0 0 0 0 0 0 0 0 0 0 0 0 0 1 1 1 1 1 1 0 2 1 2 2 2 3 2 4 2
H11C 1.3055 0 0 0.0364 0 0 0 0 0 0 0 0 0 0 0 0 0 0 0 0 0 0 0 0 0 0 1 1 1 1 1 1 0 2 1 2 2 2 3 2 4 2
H18A 1.31(4) 0 0 -0.00(2) 0 0 0 0 0 0 0 0 0 0 0 0 0 0 0 0 0 0 0 0 0 0 1 1 1 1 1 1 0 2 1 2 2 2 3 2 4 2
H18B 1.3124 0 0 -0.0038 0 0 0 0 0 0 0 0 0 0 0 0 0 0 0 0 0 0 0 0 0 0 1 1 1 1 1 1 0 2 1 2 2 2 3 2 4 2
H18C 1.3124 0 0 -0.0038 0 0 0 0 0 0 0 0 0 0 0 0 0 0 0 0 0 0 0 0 0 0 1 1 1 1 1 1 0 2 1 2 2 2 3 2 4 2

loop_
_atom_site_aniso_label
_atom_site_aniso_U_11
_atom_site_aniso_U_22
_atom_site_aniso_U_33
_atom_site_aniso_U_12
_atom_site_aniso_U_13
_atom_site_aniso_U_23
O1 0.01517(14) 0.01622(14) 0.0256(2) -0.00675(13) 0.01098(14) -0.00731(14)
O2 0.02093(17) 0.02196(17) 0.0244(2) -0.00799(15) 0.01469(17) -0.01087(17)
C3 0.01117(11) 0.01068(11) 0.01603(14) 0.00145(9) 0.00289(10) -0.00090(10)
C12 0.00941(9) 0.00909(9) 0.01096(11) 0.00042(7) 0.00218(7) -0.00046(8)
C4 0.01002(11) 0.01128(10) 0.01386(13) -0.00154(9) 0.00344(9) -0.00281(10)
C13 0.01336(9) 0.01111(9) 0.01243(11) 0.00199(7) 0.00122(7) 0.00122(7)
C6 0.01123(9) 0.01398(9) 0.01443(11) -0.00182(7) 0.00425(8) -0.00174(8)
C2 0.00962(10) 0.01000(10) 0.01293(13) -0.00078(9) 0.00351(9) -0.00181(9)
C17 0.01186(9) 0.01182(9) 0.01154(10) 0.00162(7) 0.00116(7) -0.00130(7)
C14 0.01505(10) 0.01051(9) 0.01817(13) 0.00339(8) 0.00359(8) 0.00195(8)
C5 0.00996(9) 0.01014(9) 0.01256(11) -0.00149(7) 0.00265(8) -0.00063(8)
C10 0.01226(9) 0.01498(10) 0.01309(11) -0.00241(8) 0.00133(8) -0.00034(8)
C7 0.01216(10) 0.01882(11) 0.01943(13) -0.00262(8) 0.00652(9) -0.00151(9)
C15 0.01678(10) 0.01093(9) 0.01809(12) 0.00210(8) 0.00700(9) -0.00104(8)
C1 0.01043(11) 0.01299(11) 0.01549(14) -0.00227(9) 0.00521(10) -0.00355(11)
C16 0.01678(10) 0.01322(9) 0.01308(11) 0.00126(8) 0.00373(8) -0.00237(8)
C9 0.01196(10) 0.02016(11) 0.01755(13) -0.00344(8) 0.00006(8) -0.00038(9)
C11 0.01412(13) 0.01497(13) 0.0263(2) 0.00465(11) 0.00306(13) -0.00258(13)
C8 0.01084(10) 0.02260(12) 0.02239(14) -0.00371(9) 0.00378(9) -0.00076(10)
C18 0.01967(16) 0.02324(17) 0.0377(3) -0.00933(15) 0.01721(18) -0.00786(18)

loop_
_atom_site_label
_atom_site_fract_x
_atom_site_fract_y
_atom_site_fract_z
_atom_site_occupancy
_atom_site_symmetry_multiplicity
_atom_site_U_iso_or_equiv
O1 0.09722(3) 0.44089(6) 0.63043(5) 1 4 0.018
O2 0.11751(3) 0.68409(7) 0.74652(5) 1 4 0.021
C3 0.18684(2) 0.83592(4) 0.54491(3) 1 4 0.013
C12 0.227930(15) 0.49634(3) 0.53796(2) 1 4 0.010
C4 0.252358(19) 0.80448(4) 0.65247(3) 1 4 0.012
C13 0.289726(15) 0.38543(3) 0.59957(2) 1 4 0.013
C6 0.371088(15) 0.77696(3) 0.55323(2) 1 4 0.013
C2 0.196225(18) 0.64740(4) 0.59992(3) 1 4 0.011
C17 0.196782(15) 0.46292(3) 0.41957(2) 1 4 0.012
C14 0.319322(16) 0.24176(3) 0.54485(3) 1 4 0.015
C5 0.340212(16) 0.81407(3) 0.65204(3) 1 4 0.011
C10 0.394014(16) 0.87593(3) 0.75275(2) 1 4 0.014
C7 0.453071(16) 0.80206(4) 0.55524(3) 1 4 0.016
C15 0.286497(17) 0.20686(3) 0.42726(3) 1 4 0.015
C1 0.134438(19) 0.59621(4) 0.66799(3) 1 4 0.013
C16 0.225779(17) 0.31828(3) 0.36434(3) 1 4 0.014
C9 0.476275(16) 0.90094(4) 0.75516(3) 1 4 0.017
C11 0.11671(2) 0.96115(5) 0.54654(4) 1 4 0.019
C8 0.505856(17) 0.86423(4) 0.65620(3) 1 4 0.019
C18 0.03444(3) 0.38624(7) 0.68833(5) 1 4 0.025
H4 0.2400(7) 0.8482(9) 0.7281(7) 1 4 0.0124(18)
H3 0.2070(4) 0.8390(15) 0.4698(7) 1 4 0.0107(17)
H17 0.1551(4) 0.5418(8) 0.3754(6) 1 4 0.0197(14)
H13 0.3125(4) 0.4125(9) 0.6818(6) 1 4 0.0221(14)
H10 0.3727(4) 0.9060(8) 0.8215(6) 1 4 0.0207(14)
H6 0.3338(4) 0.7359(7) 0.4811(6) 1 4 0.0176(13)
H16 0.2035(4) 0.2960(9) 0.2817(6) 1 4 0.0227(14)
H7 0.4737(5) 0.7777(8) 0.4851(6) 1 4 0.0251(15)
H15 0.3062(4) 0.1028(8) 0.3884(6) 1 4 0.0198(14)
H14 0.3634(4) 0.1675(9) 0.5896(6) 1 4 0.0235(15)
H11A 0.1015(8) 0.9544(12) 0.6185(9) 1 4 0.025(2)
H11B 0.0711(7) 0.9360(12) 0.4827(10) 1 4 0.031(2)
H9 0.5129(4) 0.9458(8) 0.8258(6) 1 4 0.0245(15)
H8 0.5633(4) 0.8827(9) 0.6571(7) 1 4 0.0300(16)
H11C 0.1340(6) 1.0826(12) 0.5366(9) 1 4 0.026(2)
H18A -0.0070(8) 0.4770(17) 0.6773(10) 1 4 0.040(3)
H18B 0.0140(9) 0.2774(16) 0.6524(9) 1 4 0.039(3)
H18C 0.0564(7) 0.3654(17) 0.7690(9) 1 4 0.031(3)

loop_
_atom_type_symbol
_atom_type_description
_atom_type_scat_dispersion_real
_atom_type_scat_dispersion_imag
_atom_type_scat_source
O O 0.0106 0.0060 'Invariom modelling (Acta Cryst. A61, 314--320)'
C C 0.0033 0.0016 'Invariom modelling (Acta Cryst. A61, 314--320)'
H H 0.0000 0.0000 'Invariom modelling (Acta Cryst. A61, 314--320)'

loop_
_geom_angle_atom_site_label_1
_geom_angle_atom_site_label_2
_geom_angle_atom_site_label_3
_geom_angle
_geom_angle_site_symmetry_1
_geom_angle_site_symmetry_2
_geom_angle_site_symmetry_3
_geom_angle_publ_flag
C2 C4 C3 60.50(2) 1_555 1_555 1_555 yes
C3 C2 C4 58.46(2) 1_555 1_555 1_555 yes
C4 C3 C2 61.05(2) 1_555 1_555 1_555 yes
C4 C3 C11 121.26(3) 1_555 1_555 1_555 yes
C4 C3 H3 114.1(5) 1_555 1_555 1_555 yes
C2 C3 C11 124.29(3) 1_555 1_555 1_555 yes
C2 C3 H3 111.3(6) 1_555 1_555 1_555 yes
C11 C3 H3 114.4(6) 1_555 1_555 1_555 yes
C13 C12 C2 119.66(3) 1_555 1_555 1_555 yes
C13 C12 C17 118.96(2) 1_555 1_555 1_555 yes
C2 C12 C17 121.39(2) 1_555 1_555 1_555 yes
C3 C4 C5 122.63(3) 1_555 1_555 1_555 yes
C3 C4 H4 115.6(6) 1_555 1_555 1_555 yes
C5 C4 H4 112.9(6) 1_555 1_555 1_555 yes
C12 C13 C14 120.95(3) 1_555 1_555 1_555 yes
C12 C13 H13 118.4(4) 1_555 1_555 1_555 yes
C14 C13 H13 120.7(4) 1_555 1_555 1_555 yes
C5 C6 C7 120.79(3) 1_555 1_555 1_555 yes
C5 C6 H6 119.2(4) 1_555 1_555 1_555 yes
C7 C6 H6 120.0(4) 1_555 1_555 1_555 yes
C3 C2 C12 119.41(3) 1_555 1_555 1_555 yes
C3 C2 C1 115.91(3) 1_555 1_555 1_555 yes
C12 C2 C1 115.92(3) 1_555 1_555 1_555 yes
C12 C17 C16 120.39(2) 1_555 1_555 1_555 yes
C13 C14 C15 119.67(2) 1_555 1_555 1_555 yes
C4 C5 C6 123.32(3) 1_555 1_555 1_555 yes
C4 C5 C10 118.28(3) 1_555 1_555 1_555 yes
C6 C5 C10 118.24(2) 1_555 1_555 1_555 yes
C5 C10 C9 121.13(3) 1_555 1_555 1_555 yes
C6 C7 C8 120.27(3) 1_555 1_555 1_555 yes
C6 C7 H7 120.0(5) 1_555 1_555 1_555 yes
C14 C15 C16 119.94(2) 1_555 1_555 1_555 yes
C1 O1 C18 115.32(5) 1_555 1_555 1_555 yes
O1 C1 O2 122.61(4) 1_555 1_555 1_555 yes
O1 C1 C2 111.95(3) 1_555 1_555 1_555 yes
O2 C1 C2 125.42(4) 1_555 1_555 1_555 yes
C17 C16 C15 120.07(3) 1_555 1_555 1_555 yes
C10 C9 C8 119.90(3) 1_555 1_555 1_555 yes
C7 C8 C9 119.67(2) 1_555 1_555 1_555 yes

loop_
_geom_bond_atom_site_label_1
_geom_bond_atom_site_label_2
_geom_bond_distance
_geom_bond_site_symmetry_1
_geom_bond_site_symmetry_2
_geom_bond_publ_flag
C2 C3 1.5338(4) 1_555 1_555 yes
C3 C4 1.5019(5) 1_555 1_555 yes
C4 C2 1.5421(4) 1_555 1_555 yes
C2 C1 1.4992(4) 1_555 1_555 yes
O1 C1 1.3395(5) 1_555 1_555 yes
O2 C1 1.2150(5) 1_555 1_555 yes
C3 C11 1.5096(5) 1_555 1_555 yes
C3 H3 1.015(8) 1_555 1_555 yes
C12 C13 1.3984(4) 1_555 1_555 yes
C12 C2 1.4989(4) 1_555 1_555 yes
C12 C17 1.3961(4) 1_555 1_555 yes
C4 C5 1.4880(4) 1_555 1_555 yes
C4 H4 1.011(8) 1_555 1_555 yes
C13 C14 1.3939(4) 1_555 1_555 yes
C13 H13 0.978(7) 1_555 1_555 yes
C6 C5 1.4026(4) 1_555 1_555 yes
C6 C7 1.3933(4) 1_555 1_555 yes
C6 H6 0.985(6) 1_555 1_555 yes
C17 C16 1.3980(4) 1_555 1_555 yes
C17 H17 0.973(6) 1_555 1_555 yes
C14 C15 1.3941(5) 1_555 1_555 yes
C14 H14 0.980(7) 1_555 1_555 yes
C5 C10 1.3999(4) 1_555 1_555 yes
C10 C9 1.3970(4) 1_555 1_555 yes
C10 H10 0.981(6) 1_555 1_555 yes
C7 C8 1.3948(4) 1_555 1_555 yes
C7 H7 0.980(7) 1_555 1_555 yes
C15 C16 1.3948(4) 1_555 1_555 yes
C15 H15 0.991(6) 1_555 1_555 yes
C16 H16 0.974(7) 1_555 1_555 yes
C9 C8 1.3915(5) 1_555 1_555 yes
C9 H9 0.977(7) 1_555 1_555 yes
C11 H11A 0.939(9) 1_555 1_555 yes
C11 H11B 0.966(10) 1_555 1_555 yes
C11 H11C 0.962(9) 1_555 1_555 yes
C8 H8 0.979(7) 1_555 1_555 yes
C18 H18A 0.960(11) 1_555 1_555 yes
C18 H18B 0.940(11) 1_555 1_555 yes
C18 H18C 0.951(10) 1_555 1_555 yes

loop_
_geom_hbond_atom_site_label_D
_geom_hbond_atom_site_label_H
_geom_hbond_atom_site_label_A
_geom_hbond_distance_DH
_geom_hbond_distance_HA
_geom_hbond_distance_DA
_geom_hbond_angle_DHA
_geom_hbond_site_symmetry_A
_geom_hbond_publ_flag
C4 H4 O2 1.011(9) 2.453(11) 2.8877(6) 105.2(6) . yes
C11 H11A O2 0.939(11) 2.485(9) 3.1200(7) 125.0(8) . yes
C17 H17 O2 0.972(7) 2.530(6) 3.4020(6) 149.2(5) 4_564 yes

loop_
_atom_dummy_label
_atom_dummy_fract_x
_atom_dummy_fract_y
_atom_dummy_fract_z
DUM0 0 0 0

loop_
_publcif_info_tables.block_id
_publcif_info_tables.reference_item
{40955c9f-6b79-46ff-a501-f426e5389b9c} '_publcif_info_datablock.publ_exptl'
{ae4cd78c-cb6a-445b-8c6a-e888a5bb27dd} '_geom_extra_table_headA'
{ae4cd78c-cb6a-445b-8c6a-e888a5bb27dd} '_geom_bond_atom_site_label_1'
{ae4cd78c-cb6a-445b-8c6a-e888a5bb27dd} '_geom_hbond_atom_site_label_D'

loop_
_publcif_info_datablock.id
_publcif_info_datablock.publ_exptl
_publcif_info_datablock.structure
{40955c9f-6b79-46ff-a501-f426e5389b9c} ? ?
{ae4cd78c-cb6a-445b-8c6a-e888a5bb27dd} y y

loop_
_publcif_info_exptl_table_extra_item
sin_theta_over_lambda_max
